data_1519404
loop_
_publ_author_name
'Chow, Chun Y.'
'Bolvin, H\'el\`ene'
'Campbell, Victoria E.'
'Guillot, R\'egis'
'Kampf, Jeff W.'
'Wernsdorfer, Wolfgang'
'Gendron, Fr\'ed\'eric'
'Autschbach, Jochen'
'Pecoraro, Vincent L.'
'Mallah, Talal'

_publ_section_title
;
 Assessing the exchange coupling in binuclear lanthanide(iii) complexes
 and the slow relaxation of the magnetization in the antiferromagnetically
 coupled Dy2derivative
;
_journal_issue 7
_journal_name_full 'Chem. Sci.'
_journal_page_first 4148
_journal_paper_doi 10.1039/C5SC01029B
_journal_volume 6
_journal_year 2015
_chemical_formula_moiety 'C94 H93 Ga4 N20 O30 Y2'
_chemical_formula_sum 'C94 H93 Ga4 N15 O31 Y2'
_chemical_formula_weight 2385.53
_chemical_name_systematic
; 
 ? 
;
_space_group_IT_number 15
_symmetry_cell_setting monoclinic
_symmetry_space_group_name_Hall '-C 2yc'
_symmetry_space_group_name_H-M 'C 1 2/c 1'
_atom_sites_solution_hydrogens geom
_atom_sites_solution_primary direct
_atom_sites_solution_secondary difmap
_audit_creation_method SHELXL-97
_audit_update_record
;
2014-08-22 deposited with the CCDC.
2015-05-06 downloaded from the CCDC.
;
_cell_angle_alpha 90.00
_cell_angle_beta 99.377(7)
_cell_angle_gamma 90.00
_cell_formula_units_Z 4
_cell_length_a 25.1053(18)
_cell_length_b 22.1794(4)
_cell_length_c 18.0733(3)
_cell_measurement_reflns_used 77213
_cell_measurement_temperature 85(2)
_cell_measurement_theta_max 68.30
_cell_measurement_theta_min 2.50
_cell_volume 9929.1(8)
_computing_cell_refinement 'CrystalClear-SM Expert 2.0 r12'
_computing_data_collection 'CrystalClear-SM Expert 2.0 r12 (Rigaku, 2011)'
_computing_data_reduction 'CrystalClear-SM Expert 2.0 r12'
_computing_molecular_graphics 'Bruker SHELXTL'
_computing_publication_material 'Bruker SHELXTL'
_computing_structure_refinement 'SHELXL-97 (Sheldrick, 1997)'
_computing_structure_solution 'SHELXS-97 (Sheldrick, 1990)'
_diffrn_ambient_temperature 85(2)
_diffrn_detector_area_resol_mean 29.257
_diffrn_measured_fraction_theta_full 1.000
_diffrn_measured_fraction_theta_max 1.000
_diffrn_measurement_device_type 'Rigaku Saturn944+ CCD'
_diffrn_measurement_method \w
_diffrn_radiation_monochromator confocal
_diffrn_radiation_source 'micro-focus rotating anode'
_diffrn_radiation_type CuK\a
_diffrn_radiation_wavelength 1.54178
_diffrn_reflns_av_R_equivalents 0.0541
_diffrn_reflns_av_sigmaI/netI 0.0223
_diffrn_reflns_limit_h_max 30
_diffrn_reflns_limit_h_min -30
_diffrn_reflns_limit_k_max 25
_diffrn_reflns_limit_k_min -26
_diffrn_reflns_limit_l_max 21
_diffrn_reflns_limit_l_min -21
_diffrn_reflns_number 140855
_diffrn_reflns_theta_full 68.25
_diffrn_reflns_theta_max 68.25
_diffrn_reflns_theta_min 3.44
_diffrn_standards_number 0
_exptl_absorpt_coefficient_mu 3.460
_exptl_absorpt_correction_T_max 0.8740
_exptl_absorpt_correction_T_min 0.6816
_exptl_absorpt_correction_type multi-scan
_exptl_absorpt_process_details
;
    Higashi, T. (1995). Program for Absorption Correction.
    Rigaku Corporation, Tokyo, Japan.
;
_exptl_crystal_colour colorless
_exptl_crystal_density_diffrn 1.596
_exptl_crystal_density_method 'not measured'
_exptl_crystal_description needle
_exptl_crystal_F_000 4848
_exptl_crystal_size_max 0.12
_exptl_crystal_size_mid 0.04
_exptl_crystal_size_min 0.04
_refine_diff_density_max 0.942
_refine_diff_density_min -0.745
_refine_diff_density_rms 0.088
_refine_ls_extinction_method none
_refine_ls_goodness_of_fit_ref 1.103
_refine_ls_hydrogen_treatment constr
_refine_ls_matrix_type full
_refine_ls_number_parameters 744
_refine_ls_number_reflns 9097
_refine_ls_number_restraints 175
_refine_ls_restrained_S_all 1.099
_refine_ls_R_factor_all 0.0459
_refine_ls_R_factor_gt 0.0437
_refine_ls_shift/su_max 0.002
_refine_ls_shift/su_mean 0.000
_refine_ls_structure_factor_coef Fsqd
_refine_ls_weighting_details 'calc w=1/[\s^2^(Fo^2^)+(0.0678P)^2^+29.8608P] where P=(Fo^2^+2Fc^2^)/3'
_refine_ls_weighting_scheme calc
_refine_ls_wR_factor_gt 0.1221
_refine_ls_wR_factor_ref 0.1238
_reflns_number_gt 8433
_reflns_number_total 9097
_reflns_threshold_expression >2sigma(I)
_cod_data_source_file c5sc01029b2.cif
_cod_data_source_block 5-Ga4Y2
_cod_depositor_comments 'Adding full bibliography for 1519400--1519404.cif.'
_cod_original_sg_symbol_H-M C2/c
_cod_database_code 1519404

loop_
_symmetry_equiv_pos_as_xyz
'x, y, z'
'-x, y, -z+1/2'
'x+1/2, y+1/2, z'
'-x+1/2, y+1/2, -z+1/2'
'-x, -y, -z'
'x, -y, z-1/2'
'-x+1/2, -y+1/2, -z'
'x+1/2, -y+1/2, z-1/2'

loop_
_atom_site_label
_atom_site_type_symbol
_atom_site_fract_x
_atom_site_fract_y
_atom_site_fract_z
_atom_site_U_iso_or_equiv
_atom_site_adp_type
_atom_site_occupancy
_atom_site_symmetry_multiplicity
_atom_site_calc_flag
_atom_site_refinement_flags
_atom_site_disorder_assembly
_atom_site_disorder_group
Y1 Y 0.685551(11) 0.221763(13) 0.532249(15) 0.02853(10) Uani 1 1 d . . .
Ga1 Ga 0.552334(16) 0.211583(19) 0.56626(2) 0.03135(12) Uani 1 1 d . B .
Ga2 Ga 0.631349(16) 0.376592(19) 0.46116(2) 0.03162(12) Uani 1 1 d . . .
O1 O 0.70655(9) 0.12415(10) 0.55765(13) 0.0340(5) Uani 1 1 d . . .
O2 O 0.77364(9) 0.19987(10) 0.51935(13) 0.0316(5) Uani 1 1 d . . .
O3 O 0.63560(10) 0.45355(12) 0.41886(14) 0.0407(6) Uani 1 1 d . B .
O4 O 0.55298(10) 0.37924(11) 0.45840(13) 0.0360(5) Uani 1 1 d . B .
O5 O 0.62236(9) 0.29820(10) 0.50694(12) 0.0302(5) Uani 1 1 d . B .
O6 O 0.47952(10) 0.21793(12) 0.52034(15) 0.0397(6) Uani 1 1 d . . .
O7 O 0.62967(9) 0.21452(10) 0.62723(12) 0.0314(5) Uani 1 1 d . B .
O8 O 0.53697(9) 0.24277(12) 0.66171(13) 0.0373(5) Uani 1 1 d . . .
O9 O 0.73087(9) 0.26297(11) 0.64053(12) 0.0331(5) Uani 1 1 d . B .
O10 O 0.54399(10) 0.12662(12) 0.59383(14) 0.0408(6) Uani 1 1 d . . .
O11 O 0.59422(9) 0.17365(11) 0.49286(13) 0.0350(5) Uani 1 1 d . B .
O12 O 0.5919(2) 0.00013(17) 0.4525(2) 0.0998(16) Uani 1 1 d . . .
H12A H 0.5944 -0.0295 0.4243 0.150 Uiso 1 1 calc R . .
N2 N 0.56873(11) 0.28898(13) 0.51741(15) 0.0319(6) Uani 1 1 d . . .
N1 N 0.70873(11) 0.35947(12) 0.46651(15) 0.0318(6) Uani 1 1 d . . .
N3 N 0.58401(11) 0.25766(14) 0.70883(16) 0.0358(6) Uani 1 1 d . B .
H3A H 0.5829 0.2777 0.7506 0.043 Uiso 1 1 calc R . .
N4 N 0.59126(12) 0.11224(14) 0.50090(17) 0.0378(6) Uani 1 1 d . . .
H4A H 0.6062 0.0880 0.4716 0.045 Uiso 1 1 calc R B .
N100 N 0.61520(12) 0.33642(15) 0.35015(16) 0.0382(7) Uani 1 1 d U B .
N110 N 0.64141(13) 0.41715(13) 0.57041(16) 0.0372(6) Uani 1 1 d . B .
C1 C 0.74609(14) 0.39539(16) 0.44701(18) 0.0337(7) Uani 1 1 d . . .
C2 C 0.73341(15) 0.45994(16) 0.43109(19) 0.0374(8) Uani 1 1 d . B .
C3 C 0.77754(17) 0.49740(17) 0.4266(2) 0.0451(9) Uani 1 1 d . . .
H3 H 0.8128 0.4805 0.4341 0.054 Uiso 1 1 calc R B .
C4 C 0.77128(19) 0.55856(18) 0.4115(3) 0.0534(10) Uani 1 1 d . B .
H4 H 0.8018 0.5834 0.4089 0.064 Uiso 1 1 calc R . .
C5 C 0.7199(2) 0.58263(18) 0.4003(2) 0.0525(10) Uani 1 1 d . . .
H5 H 0.7150 0.6244 0.3898 0.063 Uiso 1 1 calc R B .
C6 C 0.67582(18) 0.54672(17) 0.4042(2) 0.0448(9) Uani 1 1 d . B .
H6 H 0.6409 0.5643 0.3962 0.054 Uiso 1 1 calc R . .
C7 C 0.68093(15) 0.48488(16) 0.41965(19) 0.0367(8) Uani 1 1 d . . .
C8 C 0.53585(13) 0.33180(16) 0.48942(17) 0.0319(7) Uani 1 1 d . B .
C9 C 0.47765(13) 0.32554(17) 0.49209(17) 0.0335(7) Uani 1 1 d . . .
C10 C 0.44590(15) 0.37723(18) 0.47747(19) 0.0391(8) Uani 1 1 d . B .
H10 H 0.4625 0.4144 0.4684 0.047 Uiso 1 1 calc R . .
C11 C 0.39081(15) 0.37533(19) 0.4760(2) 0.0428(9) Uani 1 1 d . . .
H11 H 0.3698 0.4110 0.4668 0.051 Uiso 1 1 calc R B .
C12 C 0.36628(14) 0.3208(2) 0.4880(2) 0.0434(9) Uani 1 1 d . B .
H12 H 0.3283 0.3193 0.4869 0.052 Uiso 1 1 calc R . .
C13 C 0.39661(15) 0.26916(19) 0.5015(2) 0.0414(8) Uani 1 1 d . . .
H13 H 0.3790 0.2321 0.5082 0.050 Uiso 1 1 calc R B .
C14 C 0.45346(14) 0.26995(17) 0.50560(19) 0.0367(8) Uani 1 1 d . B .
C15 C 0.63057(13) 0.24160(16) 0.69071(18) 0.0328(7) Uani 1 1 d . . .
C16 C 0.68109(14) 0.25216(16) 0.74223(18) 0.0328(7) Uani 1 1 d . B .
C17 C 0.68193(15) 0.25089(18) 0.8199(2) 0.0400(8) Uani 1 1 d . . .
H17 H 0.6491 0.2450 0.8387 0.048 Uiso 1 1 calc R B .
C18 C 0.72926(16) 0.25803(19) 0.8695(2) 0.0448(9) Uani 1 1 d . B .
H18 H 0.7295 0.2560 0.9221 0.054 Uiso 1 1 calc R . .
C19 C 0.77722(16) 0.26840(19) 0.8409(2) 0.0439(9) Uani 1 1 d . . .
H19 H 0.8101 0.2742 0.8744 0.053 Uiso 1 1 calc R B .
C20 C 0.77700(15) 0.27019(17) 0.7649(2) 0.0380(8) Uani 1 1 d . B .
H20 H 0.8099 0.2778 0.7470 0.046 Uiso 1 1 calc R . .
C21 C 0.72955(14) 0.26118(15) 0.71262(18) 0.0316(7) Uani 1 1 d . . .
C22 C 0.56587(15) 0.09013(17) 0.5526(2) 0.0395(8) Uani 1 1 d U B .
C23 C 0.56225(17) 0.02470(19) 0.5640(3) 0.0511(10) Uani 1 1 d U . .
C24 C 0.5434(3) 0.0046(3) 0.6268(4) 0.0860(18) Uani 1 1 d U B .
H24 H 0.5341 0.0332 0.6618 0.103 Uiso 1 1 calc R . .
C25 C 0.5376(4) -0.0554(3) 0.6401(5) 0.118(3) Uani 1 1 d U . .
H25 H 0.5250 -0.0680 0.6845 0.142 Uiso 1 1 calc R B .
C26 C 0.5495(3) -0.0973(3) 0.5911(5) 0.104(2) Uani 1 1 d U B .
H26 H 0.5453 -0.1389 0.6008 0.125 Uiso 1 1 calc R . .
C27 C 0.5668(3) -0.0797(2) 0.5301(4) 0.0841(17) Uani 1 1 d U . .
H27 H 0.5744 -0.1093 0.4953 0.101 Uiso 1 1 calc R B .
C28 C 0.5746(2) -0.0185(2) 0.5143(3) 0.0676(13) Uani 1 1 d U B .
C100 C 0.58645(15) 0.2862(2) 0.3357(2) 0.0451(9) Uani 1 1 d U . .
H100 H 0.5751 0.2650 0.3762 0.054 Uiso 1 1 calc R B .
C101 C 0.57250(17) 0.2637(2) 0.2636(2) 0.0556(11) Uani 1 1 d U B .
H101 H 0.5517 0.2279 0.2547 0.067 Uiso 1 1 calc R . .
C102 C 0.5894(2) 0.2943(3) 0.2048(2) 0.0636(13) Uani 1 1 d U . .
H102 H 0.5797 0.2806 0.1546 0.076 Uiso 1 1 calc R B .
C103 C 0.6207(2) 0.3453(2) 0.2207(2) 0.0636(12) Uani 1 1 d U B .
H103 H 0.6337 0.3666 0.1817 0.076 Uiso 1 1 calc R . .
C104 C 0.63263(19) 0.3647(2) 0.2929(2) 0.0516(10) Uani 1 1 d U . .
H104 H 0.6543 0.3998 0.3033 0.062 Uiso 1 1 calc R B .
C114 C 0.67899(19) 0.39817(19) 0.6261(2) 0.0505(10) Uani 1 1 d . . .
H114 H 0.7023 0.3663 0.6168 0.061 Uiso 1 1 calc R B .
C113 C 0.6854(3) 0.4233(2) 0.6971(2) 0.0693(15) Uani 1 1 d . B .
H113 H 0.7125 0.4086 0.7358 0.083 Uiso 1 1 calc R . .
C112 C 0.6522(3) 0.4695(2) 0.7110(3) 0.0740(16) Uani 1 1 d . . .
H112 H 0.6560 0.4876 0.7592 0.089 Uiso 1 1 calc R B .
C111 C 0.6133(2) 0.4892(2) 0.6534(3) 0.0632(13) Uani 1 1 d . B .
H111 H 0.5895 0.5209 0.6615 0.076 Uiso 1 1 calc R . .
C110 C 0.60914(18) 0.46224(18) 0.5839(2) 0.0472(9) Uani 1 1 d . . .
H110 H 0.5824 0.4763 0.5443 0.057 Uiso 1 1 calc R B .
N600 N 0.5140(2) 0.4441(3) 0.7842(4) 0.097(2) Uani 0.50 1 d P . 1
C600 C 0.5140(2) 0.4441(3) 0.7842(4) 0.097(2) Uani 0.50 1 d P . 2
H600 H 0.5247 0.4072 0.8088 0.116 Uiso 0.50 1 calc PR . 2
C601 C 0.5274(3) 0.4989(4) 0.8198(4) 0.100(2) Uani 1 1 d . . .
H601 H 0.5471 0.4989 0.8693 0.120 Uiso 1 1 calc R . 1
C602 C 0.5132(3) 0.5521(3) 0.7855(4) 0.093(2) Uani 1 1 d . . .
H602 H 0.5217 0.5891 0.8114 0.111 Uiso 1 1 calc R . .
C810 C 0.5941(4) 0.0946(4) 0.3154(5) 0.053(2) Uani 0.50 1 d P A 1
H81A H 0.5691 0.1252 0.3289 0.079 Uiso 0.50 1 calc PR A 1
H81B H 0.5760 0.0553 0.3104 0.079 Uiso 0.50 1 calc PR A 1
H81C H 0.6052 0.1056 0.2677 0.079 Uiso 0.50 1 calc PR A 1
O810 O 0.6383(2) 0.0916(2) 0.3699(3) 0.0393(11) Uani 0.50 1 d P A 1
H810 H 0.6555 0.0599 0.3646 0.059 Uiso 0.50 1 calc PR A 1
O510 O 0.6764(3) 0.1993(5) 0.4026(5) 0.0199(12) Uani 0.50 1 d P B 1
C500 C 0.6685(5) 0.1333(5) 0.3660(6) 0.071(2) Uani 0.50 1 d PU B 2
H50A H 0.6799 0.1018 0.4033 0.107 Uiso 0.50 1 calc PR B 2
H50B H 0.6886 0.1291 0.3242 0.107 Uiso 0.50 1 calc PR B 2
H50C H 0.6297 0.1293 0.3474 0.107 Uiso 0.50 1 calc PR B 2
O500 O 0.6798(7) 0.1956(9) 0.4025(11) 0.071(2) Uani 0.50 1 d PU B 2
H500 H 0.6851 0.2277 0.3696 0.086 Uiso 0.50 1 calc PR B 2
O400 O 0.55130(12) 0.31656(15) 0.82392(16) 0.0541(7) Uani 1 1 d . . .
N200 N 0.8073(3) 0.5040(3) 0.6726(3) 0.0409(14) Uani 0.50 1 d PD C 1
C200 C 0.8184(3) 0.5252(3) 0.7431(4) 0.0332(14) Uani 0.50 1 d PD C 1
H200 H 0.8427 0.5031 0.7790 0.040 Uiso 0.50 1 calc PR C 1
C201 C 0.7965(4) 0.5770(4) 0.7652(5) 0.038(2) Uani 0.50 1 d PD C 1
H201 H 0.8056 0.5905 0.8155 0.046 Uiso 0.50 1 calc PR C 1
C202 C 0.7627(4) 0.6082(5) 0.7167(9) 0.045(3) Uani 0.50 1 d PD C 1
H202 H 0.7472 0.6442 0.7321 0.054 Uiso 0.50 1 calc PR C 1
C203 C 0.7497(5) 0.5888(6) 0.6434(9) 0.057(4) Uani 0.50 1 d PD C 1
H203 H 0.7264 0.6115 0.6071 0.068 Uiso 0.50 1 calc PR C 1
C204 C 0.7720(5) 0.5353(5) 0.6251(7) 0.059(3) Uani 0.50 1 d PD C 1
H204 H 0.7615 0.5199 0.5758 0.071 Uiso 0.50 1 calc PR C 1
O300 O 0.9336(4) 0.5816(3) 0.6579(5) 0.089(3) Uani 0.50 1 d P D 1
H300 H 0.9641 0.5873 0.6459 0.133 Uiso 0.50 1 calc PR D 1
C300 C 0.9112(9) 0.6316(5) 0.6644(9) 0.133(8) Uani 0.50 1 d P D 1
H30A H 0.9152 0.6425 0.7176 0.200 Uiso 0.50 1 calc PR D 1
H30B H 0.8727 0.6287 0.6434 0.200 Uiso 0.50 1 calc PR D 1
H30C H 0.9282 0.6625 0.6373 0.200 Uiso 0.50 1 calc PR D 1
N210 N 0.8294(7) 0.5564(8) 0.6305(7) 0.166(7) Uani 0.50 1 d PDU E 2
C210 C 0.8504(8) 0.5655(9) 0.7033(9) 0.226(11) Uani 0.50 1 d PDU E 2
H210 H 0.8877 0.5569 0.7178 0.271 Uiso 0.50 1 calc PR E 2
C211 C 0.8233(11) 0.5856(11) 0.7580(9) 0.170(9) Uani 0.50 1 d PDU E 2
H211 H 0.8412 0.5887 0.8085 0.204 Uiso 0.50 1 calc PR E 2
C212 C 0.7727(10) 0.6006(12) 0.7402(14) 0.116(8) Uani 0.50 1 d PDU E 2
H212 H 0.7532 0.6172 0.7762 0.139 Uiso 0.50 1 calc PR E 2
C213 C 0.7492(10) 0.5915(14) 0.6681(13) 0.112(8) Uani 0.50 1 d PDU E 2
H213 H 0.7128 0.6036 0.6528 0.134 Uiso 0.50 1 calc PR E 2
C214 C 0.7765(8) 0.5656(11) 0.6169(8) 0.111(6) Uani 0.50 1 d PDU E 2
H214 H 0.7568 0.5536 0.5697 0.133 Uiso 0.50 1 calc PR E 2
O410 O 1.0000 0.6407(5) 0.7500 0.162(4) Uani 1 2 d S F 2

loop_
_atom_site_aniso_label
_atom_site_aniso_U_11
_atom_site_aniso_U_22
_atom_site_aniso_U_33
_atom_site_aniso_U_23
_atom_site_aniso_U_13
_atom_site_aniso_U_12
Y1 0.02931(16) 0.02787(17) 0.03049(16) 0.00069(10) 0.01104(11) -0.00043(10)
Ga1 0.0307(2) 0.0336(2) 0.0316(2) -0.00257(16) 0.01056(16) -0.00217(16)
Ga2 0.0336(2) 0.0322(2) 0.0314(2) 0.00341(16) 0.01228(16) 0.00427(16)
O1 0.0293(11) 0.0306(12) 0.0451(13) 0.0056(10) 0.0148(10) 0.0004(9)
O2 0.0316(11) 0.0256(11) 0.0403(12) 0.0063(9) 0.0136(9) 0.0019(9)
O3 0.0409(13) 0.0411(14) 0.0428(13) 0.0108(11) 0.0151(10) 0.0088(11)
O4 0.0367(12) 0.0361(13) 0.0376(12) 0.0049(10) 0.0127(10) 0.0063(10)
O5 0.0273(11) 0.0325(12) 0.0333(11) 0.0006(9) 0.0125(9) 0.0021(9)
O6 0.0342(12) 0.0403(14) 0.0454(14) -0.0051(11) 0.0091(10) -0.0013(10)
O7 0.0331(12) 0.0339(12) 0.0300(11) -0.0004(9) 0.0134(9) -0.0016(9)
O8 0.0323(12) 0.0468(15) 0.0350(12) -0.0049(10) 0.0123(10) -0.0044(10)
O9 0.0338(12) 0.0389(13) 0.0282(11) -0.0002(9) 0.0096(9) -0.0034(10)
O10 0.0382(13) 0.0409(14) 0.0461(14) -0.0026(11) 0.0149(11) -0.0057(11)
O11 0.0372(12) 0.0295(12) 0.0397(12) -0.0051(10) 0.0105(10) -0.0021(10)
O12 0.188(5) 0.044(2) 0.070(2) -0.0189(18) 0.029(3) 0.015(3)
N2 0.0285(13) 0.0367(16) 0.0327(14) -0.0032(11) 0.0113(11) 0.0027(11)
N1 0.0375(14) 0.0227(14) 0.0374(14) 0.0047(11) 0.0131(11) 0.0017(11)
N3 0.0351(14) 0.0403(17) 0.0339(14) -0.0040(12) 0.0111(12) -0.0019(12)
N4 0.0373(15) 0.0308(15) 0.0467(16) -0.0093(13) 0.0107(13) -0.0040(12)
N100 0.0377(15) 0.0464(18) 0.0323(14) 0.0036(12) 0.0112(12) 0.0096(13)
N110 0.0476(17) 0.0306(15) 0.0357(15) -0.0007(12) 0.0134(13) 0.0022(13)
C1 0.0387(18) 0.0321(18) 0.0324(16) 0.0010(13) 0.0116(13) 0.0019(14)
C2 0.049(2) 0.0304(18) 0.0356(17) 0.0029(14) 0.0164(15) -0.0004(15)
C3 0.052(2) 0.033(2) 0.055(2) 0.0000(16) 0.0215(18) -0.0046(16)
C4 0.064(3) 0.031(2) 0.071(3) 0.0005(19) 0.030(2) -0.0038(18)
C5 0.078(3) 0.028(2) 0.058(2) 0.0053(17) 0.029(2) -0.0001(19)
C6 0.061(2) 0.035(2) 0.0414(19) 0.0021(15) 0.0192(17) 0.0108(17)
C7 0.048(2) 0.0315(18) 0.0344(17) 0.0030(14) 0.0179(15) 0.0042(15)
C8 0.0341(16) 0.0360(18) 0.0275(15) -0.0035(13) 0.0110(12) 0.0018(14)
C9 0.0319(16) 0.0418(19) 0.0282(15) -0.0024(13) 0.0096(12) 0.0046(14)
C10 0.0374(18) 0.050(2) 0.0310(16) -0.0003(15) 0.0091(14) 0.0045(16)
C11 0.0352(18) 0.055(2) 0.0391(18) 0.0008(16) 0.0103(14) 0.0124(16)
C12 0.0299(17) 0.066(3) 0.0355(18) -0.0017(17) 0.0093(14) 0.0040(17)
C13 0.0332(18) 0.055(2) 0.0373(18) -0.0028(16) 0.0091(14) -0.0020(16)
C14 0.0324(17) 0.048(2) 0.0302(16) -0.0062(14) 0.0058(13) 0.0014(15)
C15 0.0361(17) 0.0320(18) 0.0332(16) 0.0032(13) 0.0143(13) -0.0019(14)
C16 0.0387(17) 0.0319(18) 0.0290(16) 0.0007(13) 0.0090(13) 0.0005(14)
C17 0.045(2) 0.044(2) 0.0334(17) -0.0026(15) 0.0124(15) -0.0001(16)
C18 0.051(2) 0.052(2) 0.0315(17) -0.0039(16) 0.0071(15) 0.0056(18)
C19 0.041(2) 0.047(2) 0.0410(19) -0.0034(16) 0.0004(15) 0.0063(16)
C20 0.0361(18) 0.040(2) 0.0386(18) -0.0015(15) 0.0075(14) 0.0053(15)
C21 0.0360(17) 0.0259(16) 0.0340(16) 0.0007(13) 0.0092(13) 0.0034(13)
C22 0.0375(18) 0.0343(19) 0.046(2) -0.0041(15) 0.0064(15) -0.0072(15)
C23 0.049(2) 0.036(2) 0.066(3) 0.0005(18) 0.0030(18) -0.0143(17)
C24 0.106(5) 0.056(3) 0.105(4) 0.013(3) 0.043(4) -0.023(3)
C25 0.158(7) 0.066(4) 0.142(6) 0.029(4) 0.058(6) -0.029(4)
C26 0.131(6) 0.050(3) 0.120(5) 0.021(3) -0.008(4) -0.032(4)
C27 0.104(4) 0.040(3) 0.098(4) -0.016(3) -0.015(3) -0.007(3)
C28 0.092(4) 0.036(2) 0.067(3) -0.008(2) -0.010(3) -0.004(2)
C100 0.0349(18) 0.067(3) 0.0346(18) -0.0039(17) 0.0082(14) 0.0058(17)
C101 0.037(2) 0.082(3) 0.047(2) -0.017(2) 0.0055(16) 0.002(2)
C102 0.059(3) 0.102(4) 0.0288(19) -0.005(2) 0.0027(17) 0.035(2)
C103 0.086(3) 0.069(3) 0.039(2) 0.008(2) 0.022(2) 0.022(2)
C104 0.064(3) 0.057(3) 0.0378(19) 0.0092(17) 0.0224(18) 0.017(2)
C114 0.073(3) 0.036(2) 0.039(2) -0.0031(16) 0.0013(18) 0.0114(19)
C113 0.118(4) 0.045(3) 0.040(2) -0.0024(19) -0.003(2) 0.012(3)
C112 0.143(5) 0.039(3) 0.040(2) -0.0074(19) 0.016(3) 0.011(3)
C111 0.095(4) 0.044(3) 0.055(3) -0.009(2) 0.025(2) 0.012(2)
C110 0.057(2) 0.038(2) 0.049(2) -0.0030(17) 0.0162(18) 0.0091(18)
N600 0.083(4) 0.081(4) 0.112(5) 0.022(3) -0.028(3) -0.008(3)
C600 0.083(4) 0.081(4) 0.112(5) 0.022(3) -0.028(3) -0.008(3)
C601 0.073(4) 0.128(7) 0.086(4) -0.023(4) -0.024(3) -0.012(4)
C602 0.077(4) 0.084(4) 0.125(5) -0.039(4) 0.040(4) -0.033(3)
C810 0.067(5) 0.041(5) 0.052(5) -0.012(4) 0.015(4) -0.011(4)
O810 0.045(3) 0.025(2) 0.054(3) -0.019(2) 0.028(2) -0.010(2)
O510 0.016(3) 0.027(3) 0.019(3) -0.001(2) 0.009(2) -0.011(2)
C500 0.078(6) 0.074(6) 0.062(5) 0.000(4) 0.012(4) 0.007(5)
O500 0.078(6) 0.074(6) 0.062(5) 0.000(4) 0.012(4) 0.007(5)
O400 0.0494(15) 0.068(2) 0.0498(16) -0.0154(14) 0.0241(13) -0.0071(14)
N200 0.065(4) 0.027(3) 0.036(3) -0.010(2) 0.023(3) 0.001(3)
C200 0.047(4) 0.029(3) 0.027(3) 0.002(3) 0.015(3) 0.002(3)
C201 0.046(5) 0.035(4) 0.040(5) -0.012(4) 0.023(4) -0.008(4)
C202 0.040(4) 0.022(4) 0.075(10) -0.025(5) 0.015(5) -0.009(3)
C203 0.052(6) 0.045(6) 0.066(9) 0.003(6) -0.010(6) 0.000(5)
C204 0.087(8) 0.048(6) 0.041(6) -0.014(5) 0.005(5) -0.007(6)
O300 0.136(7) 0.045(4) 0.074(5) -0.031(3) -0.016(5) 0.029(4)
C300 0.27(2) 0.042(6) 0.130(12) 0.005(6) 0.166(15) 0.023(9)
N210 0.180(12) 0.205(15) 0.097(8) -0.066(10) -0.020(8) 0.120(13)
C210 0.217(16) 0.31(2) 0.118(11) -0.094(15) -0.060(10) 0.196(17)
C211 0.23(2) 0.20(2) 0.070(9) -0.033(12) -0.026(11) 0.113(17)
C212 0.144(16) 0.131(19) 0.080(12) -0.039(12) 0.044(11) -0.036(13)
C213 0.114(12) 0.137(17) 0.090(12) 0.007(12) 0.030(8) 0.001(11)
C214 0.133(11) 0.151(18) 0.046(7) -0.003(10) 0.007(7) -0.001(15)
O410 0.242(13) 0.129(7) 0.139(8) 0.000 0.106(8) 0.000

loop_
_atom_type_symbol
_atom_type_description
_atom_type_scat_dispersion_real
_atom_type_scat_dispersion_imag
_atom_type_scat_source
C C 0.0181 0.0091 'International Tables Vol C Tables 4.2.6.8 and 6.1.1.4'
H H 0.0000 0.0000 'International Tables Vol C Tables 4.2.6.8 and 6.1.1.4'
N N 0.0311 0.0180 'International Tables Vol C Tables 4.2.6.8 and 6.1.1.4'
O O 0.0492 0.0322 'International Tables Vol C Tables 4.2.6.8 and 6.1.1.4'
Ga Ga -1.2846 0.7763 'International Tables Vol C Tables 4.2.6.8 and 6.1.1.4'
Y Y -0.2670 2.0244 'International Tables Vol C Tables 4.2.6.8 and 6.1.1.4'

loop_
_geom_angle_atom_site_label_1
_geom_angle_atom_site_label_2
_geom_angle_atom_site_label_3
_geom_angle
_geom_angle_site_symmetry_1
_geom_angle_site_symmetry_3
O1 Y1 O9 98.17(9) . .
O1 Y1 O2 134.83(8) . 7_656
O9 Y1 O2 81.49(8) . 7_656
O1 Y1 O2 67.90(8) . .
O9 Y1 O2 79.61(8) . .
O2 Y1 O2 67.67(9) 7_656 .
O1 Y1 O5 150.68(8) . .
O9 Y1 O5 96.07(8) . .
O2 Y1 O5 72.64(8) 7_656 .
O2 Y1 O5 140.29(8) . .
O1 Y1 O510 88.9(3) . .
O9 Y1 O510 152.15(19) . .
O2 Y1 O510 74.6(2) 7_656 .
O2 Y1 O510 78.2(2) . .
O5 Y1 O510 90.3(3) . .
O1 Y1 O7 86.24(8) . .
O9 Y1 O7 71.41(8) . .
O2 Y1 O7 134.11(8) 7_656 .
O2 Y1 O7 137.75(8) . .
O5 Y1 O7 74.22(8) . .
O510 Y1 O7 136.19(19) . .
O1 Y1 O500 86.7(5) . .
O9 Y1 O500 151.1(4) . .
O2 Y1 O500 75.2(5) 7_656 .
O2 Y1 O500 75.9(4) . .
O5 Y1 O500 93.1(5) . .
O510 Y1 O500 2.8(7) . .
O7 Y1 O500 137.4(4) . .
O1 Y1 O11 79.81(8) . .
O9 Y1 O11 135.43(8) . .
O2 Y1 O11 130.67(8) 7_656 .
O2 Y1 O11 136.25(8) . .
O5 Y1 O11 72.08(8) . .
O510 Y1 O11 72.26(19) . .
O7 Y1 O11 64.03(8) . .
O500 Y1 O11 73.4(4) . .
O1 Y1 Ga1 95.76(6) . .
O9 Y1 Ga1 103.39(6) . .
O2 Y1 Ga1 128.53(6) 7_656 .
O2 Y1 Ga1 163.66(6) . .
O5 Y1 Ga1 55.90(5) . .
O510 Y1 Ga1 102.62(19) . .
O7 Y1 Ga1 35.12(6) . .
O500 Y1 Ga1 104.4(4) . .
O11 Y1 Ga1 34.24(5) . .
O1 Y1 Y1 101.24(6) . 7_656
O9 Y1 Y1 78.60(6) . 7_656
O2 Y1 Y1 34.01(5) 7_656 7_656
O2 Y1 Y1 33.66(5) . 7_656
O5 Y1 Y1 106.64(6) . 7_656
O510 Y1 Y1 73.60(18) . 7_656
O7 Y1 Y1 149.85(6) . 7_656
O500 Y1 Y1 72.6(4) . 7_656
O11 Y1 Y1 145.82(5) . 7_656
Ga1 Y1 Y1 162.450(15) . 7_656
O6 Ga1 O8 92.61(11) . .
O6 Ga1 O10 92.72(11) . .
O8 Ga1 O10 94.07(11) . .
O6 Ga1 N2 89.78(11) . .
O8 Ga1 N2 99.78(11) . .
O10 Ga1 N2 165.80(11) . .
O6 Ga1 O11 108.37(10) . .
O8 Ga1 O11 158.71(10) . .
O10 Ga1 O11 81.65(10) . .
N2 Ga1 O11 84.29(10) . .
O6 Ga1 O7 171.56(10) . .
O8 Ga1 O7 79.74(9) . .
O10 Ga1 O7 91.41(10) . .
N2 Ga1 O7 88.02(10) . .
O11 Ga1 O7 79.52(9) . .
O6 Ga1 Y1 143.35(8) . .
O8 Ga1 Y1 117.59(7) . .
O10 Ga1 Y1 104.47(7) . .
N2 Ga1 Y1 66.24(8) . .
O11 Ga1 Y1 45.04(7) . .
O7 Ga1 Y1 41.65(6) . .
O3 Ga2 O5 176.21(10) . .
O3 Ga2 O4 94.91(10) . .
O5 Ga2 O4 81.54(9) . .
O3 Ga2 N1 94.26(11) . .
O5 Ga2 N1 89.35(10) . .
O4 Ga2 N1 170.48(11) . .
O3 Ga2 N110 89.29(11) . .
O5 Ga2 N110 89.30(10) . .
O4 Ga2 N110 88.74(11) . .
N1 Ga2 N110 93.92(12) . .
O3 Ga2 N100 90.65(12) . .
O5 Ga2 N100 90.52(11) . .
O4 Ga2 N100 87.32(11) . .
N1 Ga2 N100 90.03(11) . .
N110 Ga2 N100 176.04(11) . .
C1 O1 Y1 120.0(2) 7_656 .
N1 O2 Y1 129.70(17) 7_656 7_656
N1 O2 Y1 117.29(17) 7_656 .
Y1 O2 Y1 112.33(9) 7_656 .
C7 O3 Ga2 125.1(2) . .
C8 O4 Ga2 111.5(2) . .
N2 O5 Ga2 111.46(18) . .
N2 O5 Y1 120.50(18) . .
Ga2 O5 Y1 127.75(10) . .
C14 O6 Ga1 124.2(2) . .
C15 O7 Ga1 111.5(2) . .
C15 O7 Y1 132.7(2) . .
Ga1 O7 Y1 103.22(9) . .
N3 O8 Ga1 110.95(18) . .
C21 O9 Y1 138.5(2) . .
C22 O10 Ga1 112.6(2) . .
N4 O11 Ga1 107.62(19) . .
N4 O11 Y1 116.87(18) . .
Ga1 O11 Y1 100.72(9) . .
C8 N2 O5 113.7(3) . .
C8 N2 Ga1 129.2(2) . .
O5 N2 Ga1 117.02(19) . .
C1 N1 O2 113.5(3) . 7_656
C1 N1 Ga2 127.5(2) . .
O2 N1 Ga2 118.13(19) 7_656 .
C15 N3 O8 119.2(3) . .
C22 N4 O11 119.2(3) . .
C100 N100 C104 118.4(3) . .
C100 N100 Ga2 122.6(2) . .
C104 N100 Ga2 119.0(3) . .
C114 N110 C110 118.4(3) . .
C114 N110 Ga2 121.7(3) . .
C110 N110 Ga2 119.9(3) . .
O1 C1 N1 121.3(3) 7_656 .
O1 C1 C2 119.0(3) 7_656 .
N1 C1 C2 119.6(3) . .
C3 C2 C7 119.2(3) . .
C3 C2 C1 115.9(3) . .
C7 C2 C1 124.8(3) . .
C4 C3 C2 121.8(4) . .
C5 C4 C3 118.7(4) . .
C6 C5 C4 120.6(4) . .
C5 C6 C7 121.9(4) . .
O3 C7 C6 117.3(3) . .
O3 C7 C2 124.9(3) . .
C6 C7 C2 117.7(3) . .
O4 C8 N2 121.6(3) . .
O4 C8 C9 119.3(3) . .
N2 C8 C9 119.1(3) . .
C10 C9 C14 120.1(3) . .
C10 C9 C8 117.0(3) . .
C14 C9 C8 122.9(3) . .
C11 C10 C9 121.2(4) . .
C10 C11 C12 119.5(4) . .
C13 C12 C11 120.4(3) . .
C12 C13 C14 121.5(4) . .
O6 C14 C9 125.4(3) . .
O6 C14 C13 117.2(3) . .
C9 C14 C13 117.3(3) . .
O7 C15 N3 117.4(3) . .
O7 C15 C16 121.8(3) . .
N3 C15 C16 120.8(3) . .
C17 C16 C21 120.4(3) . .
C17 C16 C15 120.3(3) . .
C21 C16 C15 119.3(3) . .
C18 C17 C16 121.4(3) . .
C17 C18 C19 118.6(3) . .
C20 C19 C18 120.6(4) . .
C19 C20 C21 122.1(3) . .
O9 C21 C20 120.5(3) . .
O9 C21 C16 122.8(3) . .
C20 C21 C16 116.7(3) . .
O10 C22 N4 118.9(3) . .
O10 C22 C23 120.0(4) . .
N4 C22 C23 121.2(4) . .
C24 C23 C28 117.1(5) . .
C24 C23 C22 118.2(5) . .
C28 C23 C22 124.6(4) . .
C25 C24 C23 121.5(7) . .
C26 C25 C24 120.9(7) . .
C27 C26 C25 119.3(6) . .
C26 C27 C28 122.2(6) . .
O12 C28 C23 118.0(4) . .
O12 C28 C27 123.0(5) . .
C23 C28 C27 118.9(6) . .
N100 C100 C101 122.1(4) . .
C102 C101 C100 118.8(5) . .
C103 C102 C101 118.5(4) . .
C104 C103 C102 119.2(4) . .
N100 C104 C103 122.9(5) . .
N110 C114 C113 122.3(4) . .
C112 C113 C114 119.3(5) . .
C113 C112 C111 118.4(4) . .
C112 C111 C110 119.4(4) . .
N110 C110 C111 122.2(4) . .
C600 N600 C601 119.1(4) 2_656 .
C602 C601 N600 121.6(6) . .
C602 C602 C601 119.2(4) 2_656 .
C500 O500 Y1 127.9(12) . .
C204 N200 C200 116.4(7) . .
N200 C200 C201 122.7(7) . .
C202 C201 C200 119.9(9) . .
C201 C202 C203 120.1(8) . .
C204 C203 C202 117.3(10) . .
N200 C204 C203 123.4(10) . .
C214 N210 C210 112.2(13) . .
N210 C210 C211 126.4(15) . .
C212 C211 C210 119.1(15) . .
C211 C212 C213 117.0(18) . .
C212 C213 C214 121.8(18) . .
N210 C214 C213 122.4(15) . .

loop_
_geom_bond_atom_site_label_1
_geom_bond_atom_site_label_2
_geom_bond_distance
_geom_bond_site_symmetry_2
Y1 O1 2.258(2) .
Y1 O9 2.288(2) .
Y1 O2 2.292(2) 7_656
Y1 O2 2.313(2) .
Y1 O5 2.316(2) .
Y1 O510 2.369(10) .
Y1 O7 2.393(2) .
Y1 O500 2.397(19) .
Y1 O11 2.524(2) .
Y1 Ga1 3.5049(5) .
Y1 Y1 3.8247(6) 7_656
Ga1 O6 1.886(3) .
Ga1 O8 1.954(2) .
Ga1 O10 1.969(3) .
Ga1 N2 2.004(3) .
Ga1 O11 2.007(2) .
Ga1 O7 2.071(2) .
Ga2 O3 1.880(3) .
Ga2 O5 1.954(2) .
Ga2 O4 1.961(2) .
Ga2 N1 1.966(3) .
Ga2 N110 2.147(3) .
Ga2 N100 2.172(3) .
O1 C1 1.281(4) 7_656
O2 N1 1.399(4) 7_656
O2 Y1 2.292(2) 7_656
O3 C7 1.331(5) .
O4 C8 1.298(4) .
O5 N2 1.405(3) .
O6 C14 1.332(5) .
O7 C15 1.292(4) .
O8 N3 1.379(4) .
O9 C21 1.309(4) .
O10 C22 1.283(5) .
O11 N4 1.373(4) .
O12 C28 1.330(7) .
N2 C8 1.305(4) .
N1 C1 1.322(4) .
N1 O2 1.399(4) 7_656
N3 C15 1.313(4) .
N4 C22 1.309(5) .
N100 C100 1.330(5) .
N100 C104 1.342(5) .
N110 C114 1.331(5) .
N110 C110 1.334(5) .
C1 O1 1.281(4) 7_656
C1 C2 1.485(5) .
C2 C3 1.398(5) .
C2 C7 1.413(5) .
C3 C4 1.388(6) .
C4 C5 1.379(7) .
C5 C6 1.375(6) .
C6 C7 1.402(5) .
C8 C9 1.476(5) .
C9 C10 1.397(5) .
C9 C14 1.413(5) .
C10 C11 1.379(5) .
C11 C12 1.390(6) .
C12 C13 1.376(6) .
C13 C14 1.417(5) .
C15 C16 1.465(5) .
C16 C17 1.401(5) .
C16 C21 1.421(5) .
C17 C18 1.376(5) .
C18 C19 1.405(6) .
C19 C20 1.373(5) .
C20 C21 1.409(5) .
C22 C23 1.471(6) .
C23 C24 1.375(7) .
C23 C28 1.383(7) .
C24 C25 1.365(9) .
C25 C26 1.349(11) .
C26 C27 1.309(10) .
C27 C28 1.408(7) .
C100 C101 1.386(6) .
C101 C102 1.386(7) .
C102 C103 1.379(8) .
C103 C104 1.361(6) .
C114 C113 1.384(6) .
C113 C112 1.370(7) .
C112 C111 1.377(8) .
C111 C110 1.379(6) .
N600 C600 1.317(11) 2_656
N600 C601 1.390(10) .
C601 C602 1.355(10) .
C602 C602 1.345(15) 2_656
C810 O810 1.360(11) .
C500 O500 1.54(2) .
N200 C204 1.325(12) .
N200 C200 1.344(9) .
C200 C201 1.362(11) .
C201 C202 1.313(16) .
C202 C203 1.380(15) .
C203 C204 1.375(14) .
O300 C300 1.257(13) .
N210 C214 1.327(17) .
N210 C210 1.350(15) .
C210 C211 1.364(17) .
C211 C212 1.30(2) .
C212 C213 1.356(19) .
C213 C214 1.365(17) .
